data_2013825
loop_
_publ_author_name
'Reck, G\"unter'
'Becker, Roland'

_publ_section_title
;
 Phenanthroline complexes of zinc and calcium carbamates
;
_journal_issue 3
_journal_name_full 'Acta Crystallographica Section C'
_journal_page_first m134
_journal_page_last m136
_journal_paper_doi 10.1107/S0108270104001441
_journal_volume 60
_journal_year 2004
_chemical_formula_iupac '[Zn (C9 H18 N S2)2 (C12 H8 N2)] , 0.5C2 H6 O'
_chemical_formula_moiety 'C30 H44 N4 S4 Zn , 0.5C2 H6 O'
_chemical_formula_sum 'C31 H47 N4 O0.5 S4 Zn'
_chemical_formula_weight 677.34
_chemical_name_systematic
;
Bis(N,N-di-n-butyldithiocarbamato-\k^2^S,S')(1,10-phenanthroline-
\k^2^N,N')zinc(II) ethanol hemisolvate
;
_space_group_IT_number 2
_symmetry_cell_setting triclinic
_symmetry_space_group_name_Hall '-P 1'
_symmetry_space_group_name_H-M 'P -1'
_atom_sites_solution_hydrogens geom
_atom_sites_solution_primary direct
_atom_sites_solution_secondary difmap
_audit_creation_method SHELXL97
_cell_angle_alpha 103.710(10)
_cell_angle_beta 102.78(2)
_cell_angle_gamma 108.37(2)
_cell_formula_units_Z 2
_cell_length_a 10.006(4)
_cell_length_b 13.347(2)
_cell_length_c 15.531(2)
_cell_measurement_reflns_used 25
_cell_measurement_temperature 293(2)
_cell_measurement_theta_max 20
_cell_measurement_theta_min 12
_cell_volume 1811.2(9)
_computing_cell_refinement 'CAD-4 Operations Manual'
_computing_data_collection 'CAD-4 Operations Manual (Enraf-Nonius, 1977)'
_computing_data_reduction 'MolEN (Fair, 1990)'
_computing_molecular_graphics 'SHELXTL-NT (Sheldrick, 1999)'
_computing_publication_material SHELXL97
_computing_structure_refinement 'SHELXL97 (Sheldrick, 1997)'
_computing_structure_solution 'SHELXS97 (Sheldrick, 1990)'
_diffrn_ambient_temperature 293(2)
_diffrn_measured_fraction_theta_full 0.998
_diffrn_measured_fraction_theta_max 0.998
_diffrn_measurement_device_type 'Enraf-Nonius CAD-4'
_diffrn_measurement_method 2\q/\w
_diffrn_radiation_monochromator graphite
_diffrn_radiation_source 'fine-focus sealed tube'
_diffrn_radiation_type MoK\a
_diffrn_radiation_wavelength 0.71073
_diffrn_reflns_av_R_equivalents 0.0000
_diffrn_reflns_av_sigmaI/netI 0.0118
_diffrn_reflns_limit_h_max 11
_diffrn_reflns_limit_h_min -11
_diffrn_reflns_limit_k_max 15
_diffrn_reflns_limit_k_min -15
_diffrn_reflns_limit_l_max 18
_diffrn_reflns_limit_l_min 0
_diffrn_reflns_number 6383
_diffrn_reflns_theta_full 25.02
_diffrn_reflns_theta_max 25.02
_diffrn_reflns_theta_min 1.70
_diffrn_standards_decay_% 0.4
_diffrn_standards_interval_time 120
_diffrn_standards_number 3
_exptl_absorpt_coefficient_mu 0.935
_exptl_absorpt_correction_type none
_exptl_crystal_colour yellow
_exptl_crystal_density_diffrn 1.242
_exptl_crystal_density_meas ?
_exptl_crystal_density_method 'not measured'
_exptl_crystal_description prismatic
_exptl_crystal_F_000 718
_exptl_crystal_size_max 0.32
_exptl_crystal_size_mid 0.29
_exptl_crystal_size_min 0.28
_refine_diff_density_max 0.793
_refine_diff_density_min -0.281
_refine_ls_extinction_method none
_refine_ls_goodness_of_fit_ref 1.210
_refine_ls_hydrogen_treatment constr
_refine_ls_matrix_type full
_refine_ls_number_parameters 379
_refine_ls_number_reflns 6383
_refine_ls_number_restraints 2
_refine_ls_restrained_S_all 1.209
_refine_ls_R_factor_all 0.0465
_refine_ls_R_factor_gt 0.0434
_refine_ls_shift/su_max 0.010
_refine_ls_shift/su_mean 0.002
_refine_ls_structure_factor_coef Fsqd
_refine_ls_weighting_details 'calc w = 1/[\s^2^(Fo^2^)+(0.1P)^2^] where P=(Fo^2^+2Fc^2^)/3'
_refine_ls_weighting_scheme calc
_refine_ls_wR_factor_gt 0.1464
_refine_ls_wR_factor_ref 0.1492
_reflns_number_gt 5232
_reflns_number_total 6383
_reflns_threshold_expression I>2\s(I)
_cod_data_source_file na1638.cif
_cod_data_source_block I
_cod_depositor_comments
;
 Marking attached hydrogens atoms.

 Antanas Vaitkus,
 2017-11-25

 Marking atoms 'O1E', 'C1E', 'H45', 'H46', 'C2E', 'H47', 'H48', 'H49' as
 belonging to disorder group '-1' to denote their disorder around special
 position.

 Antanas Vaitkus,
 2017-11-25

The following automatic conversions were performed:

'_exptl_crystal_density_meas' value 'not measured' was changed to '?'
- the value is perceived as not measured.

Automatic conversion script
Id: cif_fix_values 3008 2015-01-20 13:52:24Z robertas 
;
_cod_original_cell_volume 1811.2(8)
_cod_original_formula_sum 'C31 H47 N4 O0.50 S4 Zn'
_cod_database_code 2013825
_cod_database_fobs_code 2013825

loop_
_symmetry_equiv_pos_as_xyz
'x, y, z'
'-x, -y, -z'

loop_
_atom_site_label
_atom_site_fract_x
_atom_site_fract_y
_atom_site_fract_z
_atom_site_U_iso_or_equiv
_atom_site_adp_type
_atom_site_calc_flag
_atom_site_refinement_flags
_atom_site_occupancy
_atom_site_disorder_assembly
_atom_site_disorder_group
_atom_site_type_symbol
_atom_site_attached_hydrogens
Zn 0.20315(3) 0.11471(2) 0.837087(19) 0.05226(15) Uani d . 1 . . Zn 0
S15 0.38292(8) 0.29624(6) 0.95480(5) 0.05837(19) Uani d . 1 . . S 0
S16 0.09494(8) 0.16306(6) 0.96457(5) 0.0637(2) Uani d . 1 . . S 0
S17 0.08974(10) 0.16938(9) 0.70791(7) 0.0863(3) Uani d . 1 . . S 0
S18 -0.03409(11) -0.05297(8) 0.71985(6) 0.0808(3) Uani d . 1 . . S 0
N1 0.3993(3) 0.1113(2) 0.78585(16) 0.0585(5) Uani d . 1 . . N 0
N14 0.2711(2) -0.00980(17) 0.88136(15) 0.0518(5) Uani d . 1 . . N 0
C2 0.4662(4) 0.1763(3) 0.7416(2) 0.0722(7) Uani d . 1 . . C 0
H1 0.4252 0.2245 0.7232 0.087 Uiso calc R 1 . . H 0
C3 0.5946(5) 0.1745(4) 0.7224(3) 0.0891(10) Uani d . 1 . . C 0
H2 0.6375 0.2206 0.6912 0.107 Uiso calc R 1 . . H 0
C4 0.6588(4) 0.1049(3) 0.7493(3) 0.0822(9) Uani d . 1 . . C 0
H3 0.7458 0.1042 0.7377 0.099 Uiso calc R 1 . . H 0
C5 0.5893(3) 0.0349(3) 0.7946(2) 0.0675(7) Uani d . 1 . . C 0
C6 0.4622(3) 0.0439(2) 0.81222(18) 0.0578(6) Uani d . 1 . . C 0
C7 0.6419(4) -0.0443(3) 0.8229(2) 0.0765(8) Uani d . 1 . . C 0
H4 0.7265 -0.0503 0.8109 0.092 Uiso calc R 1 . . H 0
C8 0.5733(4) -0.1094(3) 0.8659(2) 0.0684(7) Uani d . 1 . . C 0
H5 0.6098 -0.1604 0.8828 0.082 Uiso calc R 1 . . H 0
C9 0.4449(3) -0.1012(2) 0.88596(19) 0.0564(6) Uani d . 1 . . C 0
C10 0.3895(3) -0.0254(2) 0.85984(16) 0.0506(5) Uani d . 1 . . C 0
C11 0.3687(3) -0.1662(2) 0.9326(2) 0.0648(7) Uani d . 1 . . C 0
H6 0.3995 -0.2200 0.9488 0.078 Uiso calc R 1 . . H 0
C12 0.2489(3) -0.1507(2) 0.9544(2) 0.0657(7) Uani d . 1 . . C 0
H7 0.1989 -0.1922 0.9862 0.079 Uiso calc R 1 . . H 0
C13 0.2051(3) -0.0696(2) 0.9268(2) 0.0587(6) Uani d . 1 . . C 0
H8 0.1249 -0.0580 0.9417 0.070 Uiso calc R 1 . . H 0
C19 0.2559(3) 0.2825(2) 1.0139(2) 0.0574(6) Uani d . 1 . . C 0
C21 -0.0386(3) 0.0370(3) 0.6598(2) 0.0666(7) Uani d . 1 . . C 0
N20 0.2809(3) 0.3577(2) 1.09434(19) 0.0794(8) Uani d . 1 . . N 0
C23 0.4155(5) 0.4587(4) 1.1339(3) 0.0903(10) Uani d . 1 . . C 0
H9 0.3953 0.5201 1.1681 0.108 Uiso calc R 1 . . H 0
H10 0.4499 0.4784 1.0842 0.108 Uiso calc R 1 . . H 0
C24 0.5349(6) 0.4389(4) 1.1997(4) 0.1066(14) Uani d . 1 . . C 0
H11 0.4935 0.4041 1.2411 0.128 Uiso calc R 1 . . H 0
H12 0.5702 0.3890 1.1636 0.128 Uiso calc R 1 . . H 0
C25 0.6632(7) 0.5497(5) 1.2567(4) 0.1314(19) Uani d . 1 . . C 0
H13 0.6267 0.6020 1.2885 0.158 Uiso calc R 1 . . H 0
H14 0.7106 0.5814 1.2158 0.158 Uiso calc R 1 . . H 0
C26 0.7719(6) 0.5309(5) 1.3261(4) 0.1173(15) Uani d . 1 . . C 0
H15 0.8096 0.4807 1.2941 0.141 Uiso calc R 1 . . H 0
H16 0.7241 0.4989 1.3659 0.141 Uiso calc R 1 . . H 0
H17 0.8526 0.6010 1.3632 0.141 Uiso calc R 1 . . H 0
C27 0.1589(6) 0.3612(4) 1.1349(3) 0.1045(13) Uani d . 1 . . C 0
H18 0.1547 0.4347 1.1464 0.125 Uiso calc R 1 . . H 0
H19 0.0640 0.3064 1.0910 0.125 Uiso calc R 1 . . H 0
C28 0.1886(7) 0.3363(5) 1.2247(5) 0.1249(17) Uani d . 1 . . C 0
H20 0.2846 0.3900 1.2680 0.150 Uiso calc R 1 . . H 0
H21 0.1903 0.2621 1.2129 0.150 Uiso calc R 1 . . H 0
C29 0.0689(8) 0.3427(6) 1.2664(4) 0.148(2) Uani d . 1 . . C 0
H22 -0.0124 0.3463 1.2214 0.177 Uiso calc R 1 . . H 0
H23 0.0305 0.2772 1.2843 0.177 Uiso calc R 1 . . H 0
C30 0.1373(6) 0.4466(5) 1.3509(4) 0.1218(17) Uani d . 1 . . C 0
H24 0.1905 0.5089 1.3345 0.146 Uiso calc R 1 . . H 0
H25 0.2047 0.4365 1.3994 0.146 Uiso calc R 1 . . H 0
H26 0.0604 0.4609 1.3728 0.146 Uiso calc R 1 . . H 0
N22 -0.1441(3) 0.0058(3) 0.5771(2) 0.0932(10) Uani d . 1 . . N 0
C31 -0.1295(6) 0.0702(5) 0.5153(4) 0.1185(16) Uani d . 1 . . C 0
H27 -0.1764 0.0211 0.4508 0.142 Uiso calc R 1 . . H 0
H28 -0.0253 0.1105 0.5247 0.142 Uiso calc R 1 . . H 0
C32 -0.2035(7) 0.1515(5) 0.5360(5) 0.1236(17) Uani d . 1 . . C 0
H29 -0.1695 0.1917 0.6026 0.148 Uiso calc R 1 . . H 0
H30 -0.3106 0.1121 0.5154 0.148 Uiso calc R 1 . . H 0
C33 -0.1598(7) 0.2338(5) 0.4817(4) 0.1269(18) Uani d . 1 . . C 0
H31 -0.1810 0.2993 0.5052 0.152 Uiso calc R 1 . . H 0
H32 -0.0543 0.2581 0.4899 0.152 Uiso calc R 1 . . H 0
C34 -0.2471(8) 0.1752(5) 0.3810(4) 0.1304(18) Uani d . 1 . . C 0
H33 -0.1817 0.1637 0.3463 0.156 Uiso calc R 1 . . H 0
H34 -0.2955 0.2199 0.3582 0.156 Uiso calc R 1 . . H 0
H35 -0.3204 0.1042 0.3734 0.156 Uiso calc R 1 . . H 0
C35 -0.2319(8) -0.1154(6) 0.5254(5) 0.144(2) Uani d . 1 . . C 0
H36 -0.2435 -0.1316 0.4593 0.173 Uiso calc R 1 . . H 0
H37 -0.1824 -0.1598 0.5493 0.173 Uiso calc R 1 . . H 0
C36 -0.3760(11) -0.1407(8) 0.5397(7) 0.177(3) Uani d . 1 . . C 0
H38 -0.4268 -0.0979 0.5145 0.212 Uiso calc R 1 . . H 0
H39 -0.3647 -0.1234 0.6059 0.212 Uiso calc R 1 . . H 0
C37 -0.4652(9) -0.2696(9) 0.4863(6) 0.186(4) Uani d . 1 . . C 0
H40 -0.5697 -0.2848 0.4595 0.224 Uiso calc R 1 . . H 0
H41 -0.4281 -0.2942 0.4359 0.224 Uiso calc R 1 . . H 0
C38 -0.4469(10) -0.3297(7) 0.5528(7) 0.183(3) Uani d . 1 . . C 0
H42 -0.3662 -0.3533 0.5502 0.219 Uiso calc R 1 . . H 0
H43 -0.5369 -0.3941 0.5368 0.219 Uiso calc R 1 . . H 0
H44 -0.4257 -0.2812 0.6149 0.219 Uiso calc R 1 . . H 0
O1E -0.0939(10) 0.4038(5) 0.9465(5) 0.121(3) Uani d PD 0.50 . -1 O 1
C1E 0.0417(15) 0.4221(13) 0.9234(10) 0.201(8) Uani d PD 0.50 . -1 C 0
H45 0.0141 0.4052 0.8561 0.241 Uiso calc PR 0.50 . -1 H 0
H46 0.0763 0.3655 0.9368 0.241 Uiso calc PR 0.50 . -1 H 0
C2E 0.1751(14) 0.5317(11) 0.9656(11) 0.149(5) Uani d PD 0.50 . -1 C 0
H47 0.2201 0.5455 0.9188 0.179 Uiso calc PR 0.50 . -1 H 0
H48 0.2459 0.5279 1.0164 0.179 Uiso calc PR 0.50 . -1 H 0
H49 0.1443 0.5912 0.9884 0.179 Uiso calc PR 0.50 . -1 H 0

loop_
_atom_site_aniso_label
_atom_site_aniso_U_11
_atom_site_aniso_U_22
_atom_site_aniso_U_33
_atom_site_aniso_U_12
_atom_site_aniso_U_13
_atom_site_aniso_U_23
Zn 0.0483(2) 0.0620(2) 0.0543(2) 0.02772(15) 0.01953(14) 0.02128(15)
S15 0.0489(4) 0.0642(4) 0.0628(4) 0.0212(3) 0.0216(3) 0.0200(3)
S16 0.0527(4) 0.0670(4) 0.0699(4) 0.0196(3) 0.0293(3) 0.0161(3)
S17 0.0621(5) 0.1042(7) 0.0738(5) 0.0125(4) 0.0069(4) 0.0378(5)
S18 0.0778(5) 0.0815(5) 0.0731(5) 0.0397(4) 0.0006(4) 0.0183(4)
N1 0.0643(13) 0.0688(12) 0.0545(12) 0.0328(11) 0.0251(10) 0.0265(10)
N14 0.0406(10) 0.0582(11) 0.0550(11) 0.0206(8) 0.0129(8) 0.0163(9)
C2 0.0770(19) 0.0779(18) 0.0691(17) 0.0324(16) 0.0289(15) 0.0293(14)
C3 0.094(3) 0.098(2) 0.086(2) 0.037(2) 0.042(2) 0.037(2)
C4 0.078(2) 0.096(2) 0.086(2) 0.0365(18) 0.0429(18) 0.0331(19)
C5 0.0600(17) 0.0841(18) 0.0604(15) 0.0341(15) 0.0230(13) 0.0156(14)
C6 0.0568(15) 0.0697(15) 0.0514(13) 0.0312(13) 0.0192(11) 0.0172(11)
C7 0.0708(19) 0.086(2) 0.0776(19) 0.0431(17) 0.0235(16) 0.0192(16)
C8 0.0648(17) 0.0753(18) 0.0726(18) 0.0390(15) 0.0194(14) 0.0236(15)
C9 0.0518(14) 0.0559(13) 0.0580(14) 0.0236(11) 0.0122(11) 0.0140(11)
C10 0.0453(12) 0.0563(13) 0.0492(12) 0.0227(10) 0.0110(10) 0.0157(10)
C11 0.0614(16) 0.0635(15) 0.0694(16) 0.0271(13) 0.0137(13) 0.0244(13)
C12 0.0620(17) 0.0665(15) 0.0670(17) 0.0213(13) 0.0166(13) 0.0279(13)
C13 0.0508(13) 0.0604(13) 0.0637(15) 0.0186(11) 0.0175(11) 0.0234(12)
C19 0.0545(14) 0.0579(14) 0.0604(14) 0.0230(11) 0.0191(11) 0.0184(11)
C21 0.0548(15) 0.0828(18) 0.0632(16) 0.0337(14) 0.0187(13) 0.0166(14)
N20 0.0755(17) 0.0807(17) 0.0646(15) 0.0183(14) 0.0287(13) 0.0040(13)
C23 0.080(2) 0.095(2) 0.079(2) 0.0287(19) 0.0207(18) 0.0132(19)
C24 0.109(3) 0.095(3) 0.107(3) 0.030(2) 0.035(3) 0.031(2)
C25 0.111(4) 0.130(4) 0.125(4) 0.027(3) 0.019(3) 0.038(3)
C26 0.107(3) 0.123(4) 0.110(3) 0.047(3) 0.018(3) 0.030(3)
C27 0.104(3) 0.107(3) 0.093(3) 0.037(3) 0.030(2) 0.022(2)
C28 0.106(4) 0.139(4) 0.130(4) 0.055(3) 0.023(3) 0.048(4)
C29 0.132(5) 0.183(6) 0.113(4) 0.035(4) 0.064(4) 0.035(4)
C30 0.107(4) 0.137(4) 0.113(4) 0.060(3) 0.028(3) 0.015(3)
N22 0.0658(17) 0.108(2) 0.0743(18) 0.0231(16) -0.0159(14) 0.0265(16)
C31 0.102(3) 0.147(4) 0.099(3) 0.060(3) 0.018(3) 0.025(3)
C32 0.114(4) 0.150(5) 0.145(5) 0.077(4) 0.059(4) 0.064(4)
C33 0.130(4) 0.131(4) 0.123(4) 0.056(4) 0.031(3) 0.050(3)
C34 0.137(5) 0.127(4) 0.123(4) 0.054(4) 0.040(4) 0.031(3)
C35 0.135(5) 0.165(6) 0.130(5) 0.058(5) 0.033(4) 0.052(4)
C36 0.208(9) 0.196(8) 0.185(8) 0.113(8) 0.114(7) 0.070(7)
C37 0.130(5) 0.227(9) 0.136(6) 0.021(6) 0.029(5) 0.021(6)
C38 0.182(8) 0.190(8) 0.168(7) 0.063(7) 0.037(6) 0.076(6)
O1E 0.164(7) 0.087(4) 0.100(4) 0.046(4) 0.012(4) 0.044(3)
C1E 0.26(2) 0.27(2) 0.155(13) 0.15(2) 0.071(15) 0.141(16)
C2E 0.112(8) 0.167(11) 0.209(14) 0.056(8) 0.048(9) 0.136(12)

loop_
_atom_type_symbol
_atom_type_description
_atom_type_scat_dispersion_real
_atom_type_scat_dispersion_imag
_atom_type_scat_source
C C 0.0033 0.0016 'International Tables Vol C Tables 4.2.6.8 and 6.1.1.4'
H H 0.0000 0.0000 'International Tables Vol C Tables 4.2.6.8 and 6.1.1.4'
N N 0.0061 0.0033 'International Tables Vol C Tables 4.2.6.8 and 6.1.1.4'
S S 0.1246 0.1234 'International Tables Vol C Tables 4.2.6.8 and 6.1.1.4'
Zn Zn 0.2839 1.4301 'International Tables Vol C Tables 4.2.6.8 and 6.1.1.4'
O O 0.0106 0.0060 'International Tables Vol C Tables 4.2.6.8 and 6.1.1.4'

loop_
_geom_angle_atom_site_label_1
_geom_angle_atom_site_label_2
_geom_angle_atom_site_label_3
_geom_angle
_geom_angle_publ_flag
N14 Zn N1 73.48(8) yes
N14 Zn S17 148.09(6) ?
N1 Zn S17 93.51(7) ?
N14 Zn S15 104.44(6) ?
N1 Zn S15 85.01(7) yes
S17 Zn S15 103.22(4) yes
N14 Zn S16 96.42(6) ?
N1 Zn S16 151.84(6) ?
S17 Zn S16 107.07(4) ?
S15 Zn S16 71.92(3) yes
N14 Zn S18 86.24(6) yes
N1 Zn S18 107.91(7) ?
S17 Zn S18 69.90(4) yes
S15 Zn S18 165.37(3) yes
S16 Zn S18 97.29(4) yes
C19 S15 Zn 86.25(10) ?
C19 S16 Zn 85.09(10) ?
C21 S17 Zn 88.08(12) ?
C21 S18 Zn 83.48(11) ?
C6 N1 C2 117.2(3) ?
C6 N1 Zn 114.81(18) ?
C2 N1 Zn 127.6(2) ?
C13 N14 C10 118.8(2) ?
C13 N14 Zn 123.92(19) ?
C10 N14 Zn 117.23(17) ?
N1 C2 C3 122.3(3) ?
N1 C2 H1 118.8 ?
C3 C2 H1 118.8 ?
C4 C3 C2 120.4(3) ?
C4 C3 H2 119.8 ?
C2 C3 H2 119.8 ?
C3 C4 C5 118.2(3) ?
C3 C4 H3 120.9 ?
C5 C4 H3 120.9 ?
C6 C5 C4 117.4(3) ?
C6 C5 C7 119.0(3) ?
C4 C5 C7 123.6(3) ?
N1 C6 C5 124.5(3) ?
N1 C6 C10 116.7(2) ?
C5 C6 C10 118.8(3) ?
C8 C7 C5 122.1(3) ?
C8 C7 H4 119.0 ?
C5 C7 H4 119.0 ?
C7 C8 C9 120.2(3) ?
C7 C8 H5 119.9 ?
C9 C8 H5 119.9 ?
C10 C9 C11 117.1(3) ?
C10 C9 C8 119.8(3) ?
C11 C9 C8 123.1(3) ?
N14 C10 C9 122.5(2) ?
N14 C10 C6 117.5(2) ?
C9 C10 C6 120.0(2) ?
C12 C11 C9 120.5(3) ?
C12 C11 H6 119.7 ?
C9 C11 H6 119.7 ?
C11 C12 C13 117.5(3) ?
C11 C12 H7 121.3 ?
C13 C12 H7 121.3 ?
N14 C13 C12 123.5(3) ?
N14 C13 H8 118.2 ?
C12 C13 H8 118.2 ?
N20 C19 S15 122.0(2) ?
N20 C19 S16 121.3(2) ?
S15 C19 S16 116.73(16) ?
N22 C21 S18 121.3(3) ?
N22 C21 S17 120.2(3) ?
S18 C21 S17 118.38(18) ?
C19 N20 C23 120.6(3) ?
C19 N20 C27 122.0(3) ?
C23 N20 C27 115.1(3) ?
N20 C23 C24 109.3(4) ?
N20 C23 H9 109.8 ?
C24 C23 H9 109.8 ?
N20 C23 H10 109.8 ?
C24 C23 H10 109.8 ?
H9 C23 H10 108.3 ?
C25 C24 C23 109.4(4) ?
C25 C24 H11 109.8 ?
C23 C24 H11 109.8 ?
C25 C24 H12 109.8 ?
C23 C24 H12 109.8 ?
H11 C24 H12 108.2 ?
C24 C25 C26 109.0(5) ?
C24 C25 H13 109.9 ?
C26 C25 H13 109.9 ?
C24 C25 H14 109.9 ?
C26 C25 H14 109.9 ?
H13 C25 H14 108.3 ?
C25 C26 H15 109.5 ?
C25 C26 H16 109.5 ?
H15 C26 H16 109.5 ?
C25 C26 H17 109.5 ?
H15 C26 H17 109.5 ?
H16 C26 H17 109.5 ?
C28 C27 N20 109.2(4) ?
C28 C27 H18 109.8 ?
N20 C27 H18 109.8 ?
C28 C27 H19 109.8 ?
N20 C27 H19 109.8 ?
H18 C27 H19 108.3 ?
C27 C28 C29 109.2(5) ?
C27 C28 H20 109.8 ?
C29 C28 H20 109.9 ?
C27 C28 H21 109.8 ?
C29 C28 H21 109.8 ?
H20 C28 H21 108.3 ?
C30 C29 C28 107.2(5) ?
C30 C29 H22 110.3 ?
C28 C29 H22 110.3 ?
C30 C29 H23 110.3 ?
C28 C29 H23 110.3 ?
H22 C29 H23 108.5 ?
C29 C30 H24 109.5 ?
C29 C30 H25 109.5 ?
H24 C30 H25 109.5 ?
C29 C30 H26 109.5 ?
H24 C30 H26 109.5 ?
H25 C30 H26 109.5 ?
C21 N22 C31 121.7(4) ?
C21 N22 C35 119.1(4) ?
C31 N22 C35 112.1(4) ?
N22 C31 C32 108.4(5) ?
N22 C31 H27 110.0 ?
C32 C31 H27 110.0 ?
N22 C31 H28 110.0 ?
C32 C31 H28 110.0 ?
H27 C31 H28 108.4 ?
C31 C32 C33 106.6(5) ?
C31 C32 H29 110.4 ?
C33 C32 H29 110.4 ?
C31 C32 H30 110.4 ?
C33 C32 H30 110.4 ?
H29 C32 H30 108.6 ?
C34 C33 C32 108.4(5) ?
C34 C33 H31 110.0 ?
C32 C33 H31 110.0 ?
C34 C33 H32 110.0 ?
C32 C33 H32 110.0 ?
H31 C33 H32 108.4 ?
C33 C34 H33 109.5 ?
C33 C34 H34 109.5 ?
H33 C34 H34 109.5 ?
C33 C34 H35 109.5 ?
H33 C34 H35 109.5 ?
H34 C34 H35 109.5 ?
C36 C35 N22 106.6(7) ?
C36 C35 H36 110.4 ?
N22 C35 H36 110.4 ?
C36 C35 H37 110.4 ?
N22 C35 H37 110.4 ?
H36 C35 H37 108.6 ?
C35 C36 C37 105.5(6) ?
C35 C36 H38 110.6 ?
C37 C36 H38 110.6 ?
C35 C36 H39 110.6 ?
C37 C36 H39 110.6 ?
H38 C36 H39 108.8 ?
C38 C37 C36 108.6(7) ?
C38 C37 H40 110.0 ?
C36 C37 H40 110.0 ?
C38 C37 H41 110.0 ?
C36 C37 H41 110.0 ?
H40 C37 H41 108.4 ?
C37 C38 H42 109.5 ?
C37 C38 H43 109.5 ?
H42 C38 H43 109.5 ?
C37 C38 H44 109.5 ?
H42 C38 H44 109.5 ?
H43 C38 H44 109.5 ?
O1E C1E C2E 123.5(13) ?
O1E C1E H45 106.4 ?
C2E C1E H45 106.5 ?
O1E C1E H46 106.4 ?
C2E C1E H46 106.4 ?
H45 C1E H46 106.5 ?
C1E C2E H47 109.4 ?
C1E C2E H48 109.5 ?
H47 C2E H48 109.5 ?
C1E C2E H49 109.5 ?
H47 C2E H49 109.5 ?
H48 C2E H49 109.5 ?

loop_
_geom_bond_atom_site_label_1
_geom_bond_atom_site_label_2
_geom_bond_site_symmetry_2
_geom_bond_distance
_geom_bond_publ_flag
Zn N14 . 2.178(2) yes
Zn N1 . 2.284(2) yes
Zn S17 . 2.4605(10) yes
Zn S15 . 2.4793(11) yes
Zn S16 . 2.5083(9) yes
Zn S18 . 2.6012(14) yes
S15 C19 . 1.714(3) ?
S16 C19 . 1.726(3) ?
S17 C21 . 1.688(3) ?
S18 C21 . 1.691(4) ?
N1 C6 . 1.338(4) ?
N1 C2 . 1.338(4) ?
N14 C13 . 1.309(3) ?
N14 C10 . 1.363(3) ?
C2 C3 . 1.388(5) ?
C2 H1 . 0.9300 ?
C3 C4 . 1.374(6) ?
C3 H2 . 0.9300 ?
C4 C5 . 1.403(5) ?
C4 H3 . 0.9300 ?
C5 C6 . 1.393(4) ?
C5 C7 . 1.434(5) ?
C6 C10 . 1.438(4) ?
C7 C8 . 1.332(5) ?
C7 H4 . 0.9300 ?
C8 C9 . 1.417(4) ?
C8 H5 . 0.9300 ?
C9 C10 . 1.395(4) ?
C9 C11 . 1.409(4) ?
C11 C12 . 1.377(5) ?
C11 H6 . 0.9300 ?
C12 C13 . 1.408(4) ?
C12 H7 . 0.9300 ?
C13 H8 . 0.9300 ?
C19 N20 . 1.320(4) ?
C21 N22 . 1.344(4) ?
N20 C23 . 1.451(5) ?
N20 C27 . 1.500(6) ?
C23 C24 . 1.526(7) ?
C23 H9 . 0.9700 ?
C23 H10 . 0.9700 ?
C24 C25 . 1.516(7) ?
C24 H11 . 0.9700 ?
C24 H12 . 0.9700 ?
C25 C26 . 1.480(7) ?
C25 H13 . 0.9700 ?
C25 H14 . 0.9700 ?
C26 H15 . 0.9600 ?
C26 H16 . 0.9600 ?
C26 H17 . 0.9600 ?
C27 C28 . 1.498(7) ?
C27 H18 . 0.9700 ?
C27 H19 . 0.9700 ?
C28 C29 . 1.497(8) ?
C28 H20 . 0.9700 ?
C28 H21 . 0.9700 ?
C29 C30 . 1.502(8) ?
C29 H22 . 0.9700 ?
C29 H23 . 0.9700 ?
C30 H24 . 0.9600 ?
C30 H25 . 0.9600 ?
C30 H26 . 0.9600 ?
N22 C31 . 1.433(6) ?
N22 C35 . 1.486(8) ?
C31 C32 . 1.509(7) ?
C31 H27 . 0.9700 ?
C31 H28 . 0.9700 ?
C32 C33 . 1.553(7) ?
C32 H29 . 0.9700 ?
C32 H30 . 0.9700 ?
C33 C34 . 1.485(8) ?
C33 H31 . 0.9700 ?
C33 H32 . 0.9700 ?
C34 H33 . 0.9600 ?
C34 H34 . 0.9600 ?
C34 H35 . 0.9600 ?
C35 C36 . 1.454(10) ?
C35 H36 . 0.9700 ?
C35 H37 . 0.9700 ?
C36 C37 . 1.572(11) ?
C36 H38 . 0.9700 ?
C36 H39 . 0.9700 ?
C37 C38 . 1.465(11) ?
C37 H40 . 0.9700 ?
C37 H41 . 0.9700 ?
C38 H42 . 0.9600 ?
C38 H43 . 0.9600 ?
C38 H44 . 0.9600 ?
O1E C1E . 1.441(9) ?
C1E C2E . 1.509(9) ?
C1E H45 . 0.9700 ?
C1E H46 . 0.9700 ?
C2E H47 . 0.9600 ?
C2E H48 . 0.9600 ?
C2E H49 . 0.9600 ?
